data_4135443
loop_
_publ_author_name
'Shepard, Scott M.'
'Kim, Hyehwang'
'Bang, Qing Xin'
'Alhokbany, Norah'
'Cummins, Christopher C.'

_publ_section_title
;
 Synthesis of \a,\d-Disubstituted Tetraphosphates and
 Terminally-Functionalized Nucleoside Pentaphosphates
;
_journal_name_full 'Journal of the American Chemical Society'
_journal_paper_doi 10.1021/jacs.0c11884
_journal_year 2020
_chemical_formula_sum 'C78 H78 N4 O11 P8'
_chemical_formula_weight 1495.20
_space_group_crystal_system triclinic
_space_group_IT_number 2
_space_group_name_Hall '-P 1'
_space_group_name_H-M_alt 'P -1'
_atom_sites_solution_hydrogens mixed
_audit_creation_method SHELXL-2013
_cell_angle_alpha 80.413(2)
_cell_angle_beta 63.417(2)
_cell_angle_gamma 61.422(2)
_cell_formula_units_Z 2
_cell_length_a 16.3718(13)
_cell_length_b 16.3947(13)
_cell_length_c 16.8901(14)
_cell_measurement_reflns_used 9046
_cell_measurement_temperature 100(2)
_cell_measurement_theta_max 29.17
_cell_measurement_theta_min 2.48
_cell_volume 3553.8(5)
_computing_cell_refinement 'Bruker SAINT'
_computing_data_collection 'Bruker APEX2'
_computing_data_reduction 'Bruker SAINT'
_computing_molecular_graphics 'Bruker SHELXTL'
_computing_publication_material 'Bruker SHELXTL'
_computing_structure_refinement 'SHELXL-2013 (Sheldrick, 2013)'
_computing_structure_solution 'SHELXS-97 (Sheldrick 2008)'
_diffrn_ambient_temperature 100(2)
_diffrn_measured_fraction_theta_full 1.000
_diffrn_measured_fraction_theta_max 0.998
_diffrn_measurement_device_type 'Bruker APEX-II CCD'
_diffrn_measurement_method '\f and \w scans'
_diffrn_radiation_type MoK\a
_diffrn_radiation_wavelength 0.71073
_diffrn_reflns_av_R_equivalents 0.0280
_diffrn_reflns_av_unetI/netI 0.0213
_diffrn_reflns_Laue_measured_fraction_full 1.000
_diffrn_reflns_Laue_measured_fraction_max 0.998
_diffrn_reflns_limit_h_max 22
_diffrn_reflns_limit_h_min -22
_diffrn_reflns_limit_k_max 21
_diffrn_reflns_limit_k_min -22
_diffrn_reflns_limit_l_max 23
_diffrn_reflns_limit_l_min -23
_diffrn_reflns_number 106091
_diffrn_reflns_point_group_measured_fraction_full 1.000
_diffrn_reflns_point_group_measured_fraction_max 0.998
_diffrn_reflns_theta_full 25.242
_diffrn_reflns_theta_max 29.188
_diffrn_reflns_theta_min 1.351
_exptl_absorpt_coefficient_mu 0.262
_exptl_absorpt_correction_type none
_exptl_crystal_density_diffrn 1.397
_exptl_crystal_description block
_exptl_crystal_F_000 1564
_exptl_crystal_size_max 0.300
_exptl_crystal_size_mid 0.200
_exptl_crystal_size_min 0.160
_refine_diff_density_max 0.418
_refine_diff_density_min -0.436
_refine_diff_density_rms 0.055
_refine_ls_extinction_method none
_refine_ls_goodness_of_fit_ref 1.032
_refine_ls_hydrogen_treatment mixed
_refine_ls_matrix_type full
_refine_ls_number_parameters 926
_refine_ls_number_reflns 19193
_refine_ls_number_restraints 1
_refine_ls_restrained_S_all 1.032
_refine_ls_R_factor_all 0.0382
_refine_ls_R_factor_gt 0.0319
_refine_ls_shift/su_max 0.001
_refine_ls_shift/su_mean 0.000
_refine_ls_structure_factor_coef Fsqd
_refine_ls_weighting_details 'w=1/[\s^2^(Fo^2^)+(0.0374P)^2^+2.3373P] where P=(Fo^2^+2Fc^2^)/3'
_refine_ls_weighting_scheme calc
_refine_ls_wR_factor_gt 0.0820
_refine_ls_wR_factor_ref 0.0859
_reflns_Friedel_coverage 0.000
_reflns_number_gt 16754
_reflns_number_total 19193
_reflns_threshold_expression 'I > 2\s(I)'
_cod_data_source_file ja0c11884_si_002.cif
_cod_data_source_block p4o11n_a
_cod_database_code 4135443
_shelx_space_group_comment
; 
The symmetry employed for this shelxl refinement is uniquely defined 
by the following loop, which should always be used as a source of 
symmetry information in preference to the above space-group names. 
They are only intended as comments. 
;
_shelx_estimated_absorpt_t_min 0.925
_shelx_estimated_absorpt_t_max 0.959
_shelxl_version_number 2013-4

loop_
_space_group_symop_operation_xyz
'x, y, z'
'-x, -y, -z'

loop_
_atom_site_label
_atom_site_type_symbol
_atom_site_fract_x
_atom_site_fract_y
_atom_site_fract_z
_atom_site_U_iso_or_equiv
_atom_site_adp_type
_atom_site_occupancy
_atom_site_site_symmetry_order
_atom_site_calc_flag
_atom_site_refinement_flags_posn
_atom_site_refinement_flags_adp
_atom_site_refinement_flags_occupancy
_atom_site_disorder_assembly
_atom_site_disorder_group
P11 P 0.36419(2) 0.29324(2) 0.82545(2) 0.01105(6) Uani 1 1 d . . . . .
P21 P 0.42318(2) 0.11867(2) 0.74183(2) 0.01098(6) Uani 1 1 d . . . . .
P31 P -0.09613(2) 0.71311(2) 0.60482(2) 0.01228(6) Uani 1 1 d . . . . .
P41 P 0.07485(2) 0.72095(2) 0.44196(2) 0.01163(6) Uani 1 1 d . . . . .
N1 N 0.43814(8) 0.20245(7) 0.75912(7) 0.01275(19) Uani 1 1 d . . . . .
N2 N 0.01321(8) 0.67800(8) 0.52341(7) 0.0147(2) Uani 1 1 d . . . . .
C111 C 0.44072(9) 0.31107(9) 0.86422(8) 0.0135(2) Uani 1 1 d . . . . .
C112 C 0.54355(10) 0.24667(10) 0.83956(9) 0.0178(2) Uani 1 1 d . . . . .
H112 H 0.5739 0.1940 0.8011 0.021 Uiso 1 1 calc R U . . .
C113 C 0.60171(11) 0.25969(11) 0.87149(10) 0.0237(3) Uani 1 1 d . . . . .
H113 H 0.6718 0.2157 0.8548 0.028 Uiso 1 1 calc R U . . .
C114 C 0.55799(12) 0.33644(12) 0.92757(10) 0.0250(3) Uani 1 1 d . . . . .
H114 H 0.5977 0.3442 0.9502 0.030 Uiso 1 1 calc R U . . .
C115 C 0.45608(12) 0.40200(11) 0.95078(10) 0.0230(3) Uani 1 1 d . . . . .
H115 H 0.4268 0.4553 0.9880 0.028 Uiso 1 1 calc R U . . .
C116 C 0.39706(10) 0.38973(10) 0.91964(9) 0.0183(3) Uani 1 1 d . . . . .
H116 H 0.3273 0.4344 0.9358 0.022 Uiso 1 1 calc R U . . .
C121 C 0.31017(10) 0.39577(9) 0.77107(9) 0.0144(2) Uani 1 1 d . . . . .
C122 C 0.35001(12) 0.39242(10) 0.67906(10) 0.0228(3) Uani 1 1 d . . . . .
H122 H 0.4044 0.3360 0.6456 0.027 Uiso 1 1 calc R U . . .
C123 C 0.31063(13) 0.47127(11) 0.63566(11) 0.0300(3) Uani 1 1 d . . . . .
H123 H 0.3379 0.4687 0.5727 0.036 Uiso 1 1 calc R U . . .
C124 C 0.23160(13) 0.55340(10) 0.68439(12) 0.0278(3) Uani 1 1 d . . . . .
H124 H 0.2042 0.6070 0.6547 0.033 Uiso 1 1 calc R U . . .
C125 C 0.19232(12) 0.55798(10) 0.77573(11) 0.0238(3) Uani 1 1 d . . . . .
H125 H 0.1384 0.6148 0.8086 0.029 Uiso 1 1 calc R U . . .
C126 C 0.23142(11) 0.47986(9) 0.81961(10) 0.0194(3) Uani 1 1 d . . . . .
H126 H 0.2049 0.4833 0.8825 0.023 Uiso 1 1 calc R U . . .
C131 C 0.25984(9) 0.28638(9) 0.92221(8) 0.0135(2) Uani 1 1 d . . . . .
C132 C 0.15835(10) 0.33175(10) 0.93257(9) 0.0178(2) Uani 1 1 d . . . . .
H132 H 0.1411 0.3717 0.8889 0.021 Uiso 1 1 calc R U . . .
C133 C 0.08229(11) 0.31862(11) 1.00685(10) 0.0219(3) Uani 1 1 d . . . . .
H133 H 0.0131 0.3503 1.0141 0.026 Uiso 1 1 calc R U . . .
C134 C 0.10731(11) 0.25957(11) 1.07008(9) 0.0225(3) Uani 1 1 d . . . . .
H134 H 0.0553 0.2507 1.1207 0.027 Uiso 1 1 calc R U . . .
C135 C 0.20848(11) 0.21324(11) 1.05956(10) 0.0227(3) Uani 1 1 d . . . . .
H135 H 0.2256 0.1721 1.1027 0.027 Uiso 1 1 calc R U . . .
C136 C 0.28447(10) 0.22672(10) 0.98637(9) 0.0183(3) Uani 1 1 d . . . . .
H136 H 0.3534 0.1954 0.9798 0.022 Uiso 1 1 calc R U . . .
C211 C 0.50363(9) 0.07917(9) 0.62650(8) 0.0137(2) Uani 1 1 d . . . . .
C212 C 0.55541(10) -0.01453(9) 0.59836(9) 0.0180(3) Uani 1 1 d . . . . .
H212 H 0.5514 -0.0601 0.6408 0.022 Uiso 1 1 calc R U . . .
C213 C 0.61306(11) -0.04170(10) 0.50829(9) 0.0209(3) Uani 1 1 d . . . . .
H213 H 0.6492 -0.1058 0.4896 0.025 Uiso 1 1 calc R U . . .
C214 C 0.61781(10) 0.02423(10) 0.44603(9) 0.0198(3) Uani 1 1 d . . . . .
H214 H 0.6558 0.0055 0.3846 0.024 Uiso 1 1 calc R U . . .
C215 C 0.56715(12) 0.11770(11) 0.47314(9) 0.0226(3) Uani 1 1 d . . . . .
H215 H 0.5707 0.1631 0.4304 0.027 Uiso 1 1 calc R U . . .
C216 C 0.51142(11) 0.14461(10) 0.56270(9) 0.0211(3) Uani 1 1 d . . . . .
H216 H 0.4780 0.2086 0.5810 0.025 Uiso 1 1 calc R U . . .
C221 C 0.46378(9) 0.01959(9) 0.80522(8) 0.0133(2) Uani 1 1 d . . . . .
C222 C 0.44405(10) -0.05511(9) 0.80650(9) 0.0163(2) Uani 1 1 d . . . . .
H222 H 0.4053 -0.0521 0.7768 0.020 Uiso 1 1 calc R U . . .
C223 C 0.48117(10) -0.13358(9) 0.85126(9) 0.0192(3) Uani 1 1 d . . . . .
H223 H 0.4682 -0.1843 0.8519 0.023 Uiso 1 1 calc R U . . .
C224 C 0.53730(11) -0.13757(10) 0.89503(10) 0.0226(3) Uani 1 1 d . . . . .
H224 H 0.5624 -0.1911 0.9258 0.027 Uiso 1 1 calc R U . . .
C225 C 0.55691(12) -0.06367(10) 0.89406(10) 0.0241(3) Uani 1 1 d . . . . .
H225 H 0.5952 -0.0668 0.9242 0.029 Uiso 1 1 calc R U . . .
C226 C 0.52053(11) 0.01490(9) 0.84899(9) 0.0185(3) Uani 1 1 d . . . . .
H226 H 0.5343 0.0652 0.8481 0.022 Uiso 1 1 calc R U . . .
C231 C 0.29249(9) 0.15350(8) 0.76400(8) 0.0125(2) Uani 1 1 d . . . . .
C232 C 0.25204(10) 0.21628(9) 0.70821(9) 0.0168(2) Uani 1 1 d . . . . .
H232 H 0.2960 0.2316 0.6553 0.020 Uiso 1 1 calc R U . . .
C233 C 0.14781(10) 0.25587(10) 0.73053(9) 0.0188(3) Uani 1 1 d . . . . .
H233 H 0.1203 0.2990 0.6932 0.023 Uiso 1 1 calc R U . . .
C234 C 0.08332(10) 0.23268(9) 0.80748(9) 0.0178(3) Uani 1 1 d . . . . .
H234 H 0.0118 0.2604 0.8228 0.021 Uiso 1 1 calc R U . . .
C235 C 0.12319(10) 0.16928(9) 0.86171(9) 0.0171(2) Uani 1 1 d . . . . .
H235 H 0.0794 0.1524 0.9134 0.021 Uiso 1 1 calc R U . . .
C236 C 0.22748(10) 0.13024(9) 0.84049(9) 0.0152(2) Uani 1 1 d . . . . .
H236 H 0.2545 0.0875 0.8783 0.018 Uiso 1 1 calc R U . . .
C311 C -0.08356(10) 0.63661(9) 0.69270(8) 0.0150(2) Uani 1 1 d . . . . .
C312 C 0.01280(11) 0.56614(10) 0.68235(10) 0.0210(3) Uani 1 1 d . . . . .
H312 H 0.0719 0.5596 0.6296 0.025 Uiso 1 1 calc R U . . .
C313 C 0.02277(13) 0.50513(11) 0.74944(11) 0.0265(3) Uani 1 1 d . . . . .
H313 H 0.0888 0.4575 0.7425 0.032 Uiso 1 1 calc R U . . .
C314 C -0.06310(13) 0.51357(11) 0.82606(10) 0.0254(3) Uani 1 1 d . . . . .
H314 H -0.0563 0.4707 0.8709 0.031 Uiso 1 1 calc R U . . .
C315 C -0.15879(13) 0.58463(12) 0.83711(10) 0.0287(3) Uani 1 1 d . . . . .
H315 H -0.2176 0.5912 0.8902 0.034 Uiso 1 1 calc R U . . .
C316 C -0.16947(11) 0.64639(12) 0.77117(10) 0.0256(3) Uani 1 1 d . . . . .
H316 H -0.2354 0.6954 0.7795 0.031 Uiso 1 1 calc R U . . .
C321 C -0.14865(9) 0.82966(9) 0.64701(8) 0.0145(2) Uani 1 1 d . . . . .
C322 C -0.11601(10) 0.84363(10) 0.70491(9) 0.0178(2) Uani 1 1 d . . . . .
H322 H -0.0753 0.7918 0.7282 0.021 Uiso 1 1 calc R U . . .
C323 C -0.14323(11) 0.93331(10) 0.72827(10) 0.0225(3) Uani 1 1 d . . . . .
H323 H -0.1200 0.9430 0.7666 0.027 Uiso 1 1 calc R U . . .
C324 C -0.20453(11) 1.00894(10) 0.69548(10) 0.0243(3) Uani 1 1 d . . . . .
H324 H -0.2236 1.0703 0.7121 0.029 Uiso 1 1 calc R U . . .
C325 C -0.23811(11) 0.99568(10) 0.63880(10) 0.0217(3) Uani 1 1 d . . . . .
H325 H -0.2805 1.0478 0.6171 0.026 Uiso 1 1 calc R U . . .
C326 C -0.20974(10) 0.90614(9) 0.61374(9) 0.0178(2) Uani 1 1 d . . . . .
H326 H -0.2317 0.8969 0.5741 0.021 Uiso 1 1 calc R U . . .
C331 C -0.18859(10) 0.70812(9) 0.57804(8) 0.0140(2) Uani 1 1 d . . . . .
C332 C -0.29394(10) 0.75265(9) 0.63359(9) 0.0162(2) Uani 1 1 d . . . . .
H332 H -0.3180 0.7899 0.6843 0.019 Uiso 1 1 calc R U . . .
C333 C -0.36344(10) 0.74280(9) 0.61509(9) 0.0186(3) Uani 1 1 d . . . . .
H333 H -0.4348 0.7726 0.6532 0.022 Uiso 1 1 calc R U . . .
C334 C -0.32765(11) 0.68890(10) 0.54024(10) 0.0199(3) Uani 1 1 d . . . . .
H334 H -0.3749 0.6822 0.5271 0.024 Uiso 1 1 calc R U . . .
C335 C -0.22352(11) 0.64481(10) 0.48460(9) 0.0189(3) Uani 1 1 d . . . . .
H335 H -0.2000 0.6084 0.4336 0.023 Uiso 1 1 calc R U . . .
C336 C -0.15349(10) 0.65373(9) 0.50320(9) 0.0166(2) Uani 1 1 d . . . . .
H336 H -0.0822 0.6231 0.4653 0.020 Uiso 1 1 calc R U . . .
C411 C 0.16572(9) 0.73533(8) 0.46306(8) 0.0133(2) Uani 1 1 d . . . . .
C412 C 0.25087(10) 0.74012(9) 0.39231(9) 0.0157(2) Uani 1 1 d . . . . .
H412 H 0.2627 0.7329 0.3329 0.019 Uiso 1 1 calc R U . . .
C413 C 0.31808(10) 0.75549(10) 0.40944(9) 0.0188(3) Uani 1 1 d . . . . .
H413 H 0.3759 0.7589 0.3616 0.023 Uiso 1 1 calc R U . . .
C414 C 0.30080(11) 0.76595(10) 0.49632(10) 0.0199(3) Uani 1 1 d . . . . .
H414 H 0.3469 0.7766 0.5075 0.024 Uiso 1 1 calc R U . . .
C415 C 0.21688(10) 0.76094(9) 0.56690(9) 0.0178(2) Uani 1 1 d . . . . .
H415 H 0.2056 0.7678 0.6262 0.021 Uiso 1 1 calc R U . . .
C416 C 0.14943(10) 0.74576(9) 0.54992(9) 0.0150(2) Uani 1 1 d . . . . .
H416 H 0.0917 0.7425 0.5980 0.018 Uiso 1 1 calc R U . . .
C421 C 0.14841(9) 0.64105(9) 0.34667(8) 0.0134(2) Uani 1 1 d . . . . .
C422 C 0.16435(10) 0.67042(10) 0.26109(9) 0.0185(3) Uani 1 1 d . . . . .
H422 H 0.1298 0.7345 0.2522 0.022 Uiso 1 1 calc R U . . .
C423 C 0.23075(11) 0.60609(11) 0.18869(9) 0.0221(3) Uani 1 1 d . . . . .
H423 H 0.2399 0.6260 0.1305 0.027 Uiso 1 1 calc R U . . .
C424 C 0.28351(12) 0.51300(11) 0.20140(10) 0.0241(3) Uani 1 1 d . . . . .
H424 H 0.3308 0.4694 0.1518 0.029 Uiso 1 1 calc R U . . .
C425 C 0.26734(13) 0.48335(10) 0.28659(11) 0.0273(3) Uani 1 1 d . . . . .
H425 H 0.3030 0.4193 0.2951 0.033 Uiso 1 1 calc R U . . .
C426 C 0.19955(12) 0.54654(9) 0.35924(10) 0.0213(3) Uani 1 1 d . . . . .
H426 H 0.1878 0.5258 0.4175 0.026 Uiso 1 1 calc R U . . .
C431 C -0.00160(9) 0.83226(9) 0.41201(8) 0.0143(2) Uani 1 1 d . . . . .
C432 C 0.00123(10) 0.91279(9) 0.42437(9) 0.0176(2) Uani 1 1 d . . . . .
H432 H 0.0443 0.9098 0.4492 0.021 Uiso 1 1 calc R U . . .
C433 C -0.05937(11) 0.99743(9) 0.40012(10) 0.0215(3) Uani 1 1 d . . . . .
H433 H -0.0585 1.0525 0.4095 0.026 Uiso 1 1 calc R U . . .
C434 C -0.12099(11) 1.00198(10) 0.36234(9) 0.0221(3) Uani 1 1 d . . . . .
H434 H -0.1618 1.0600 0.3455 0.027 Uiso 1 1 calc R U . . .
C435 C -0.12322(10) 0.92190(10) 0.34906(10) 0.0211(3) Uani 1 1 d . . . . .
H435 H -0.1647 0.9249 0.3223 0.025 Uiso 1 1 calc R U . . .
C436 C -0.06493(10) 0.83746(9) 0.37480(9) 0.0178(2) Uani 1 1 d . . . . .
H436 H -0.0680 0.7830 0.3672 0.021 Uiso 1 1 calc R U . . .
P1 P 0.62395(2) 0.34029(2) 0.13607(2) 0.01394(7) Uani 1 1 d . . . . .
P2 P 0.71012(2) 0.15656(2) 0.20423(2) 0.01328(6) Uani 1 1 d . . . . .
P3 P 0.88814(2) 0.18836(2) 0.15697(2) 0.01133(6) Uani 1 1 d . . . . .
P4 P 0.82963(2) 0.32056(2) 0.02110(2) 0.01248(6) Uani 1 1 d . . . . .
C1 C 0.51640(10) 0.41467(10) 0.30762(9) 0.0194(3) Uani 1 1 d . . . . .
H1 H 0.4731 0.3873 0.3082 0.023 Uiso 1 1 calc R U . . .
C2 C 0.45455(13) 0.52011(11) 0.31624(12) 0.0329(4) Uani 1 1 d . . . . .
H2A H 0.4961 0.5479 0.3158 0.049 Uiso 1 1 calc R U . . .
H2B H 0.3922 0.5390 0.3721 0.049 Uiso 1 1 calc R U . . .
H2C H 0.4355 0.5414 0.2664 0.049 Uiso 1 1 calc R U . . .
C3 C 0.54820(13) 0.37715(12) 0.38325(10) 0.0269(3) Uani 1 1 d . . . . .
H3A H 0.5851 0.3090 0.3766 0.040 Uiso 1 1 calc R U . . .
H3B H 0.4869 0.3969 0.4399 0.040 Uiso 1 1 calc R U . . .
H3C H 0.5931 0.4013 0.3820 0.040 Uiso 1 1 calc R U . . .
N3 N 0.60896(8) 0.38516(8) 0.22313(7) 0.0163(2) Uani 1 1 d D . . . .
H31 H 0.6638(11) 0.3825(12) 0.2231(11) 0.020 Uiso 1 1 d D U . . .
O1 O 0.68892(7) 0.22941(6) 0.12906(6) 0.01436(17) Uani 1 1 d . . . . .
O2 O 0.78438(7) 0.18014(6) 0.22407(6) 0.01311(17) Uani 1 1 d . . . . .
O3 O 0.83973(7) 0.28534(6) 0.11304(6) 0.01302(17) Uani 1 1 d . . . . .
O4 O 0.70418(7) 0.36626(7) 0.05610(6) 0.01698(18) Uani 1 1 d . . . . .
O11 O 0.52870(7) 0.36876(7) 0.12834(7) 0.0224(2) Uani 1 1 d . . . . .
O21 O 0.61360(7) 0.18147(7) 0.28565(6) 0.01907(19) Uani 1 1 d . . . . .
O22 O 0.76711(8) 0.06308(7) 0.15865(6) 0.01888(19) Uani 1 1 d . . . . .
O31 O 0.92533(7) 0.20605(7) 0.21435(6) 0.01650(18) Uani 1 1 d . . . . .
O32 O 0.95588(7) 0.11143(6) 0.08724(6) 0.01605(18) Uani 1 1 d . . . . .
O41 O 0.85334(8) 0.39996(7) -0.00394(6) 0.01876(19) Uani 1 1 d . . . . .
O42 O 0.87720(7) 0.24167(6) -0.04252(6) 0.01602(18) Uani 1 1 d . . . . .
C4 C 0.82283(10) 0.08999(9) -0.06844(9) 0.0147(2) Uani 1 1 d . . . . .
H4 H 0.7655 0.1545 -0.0484 0.018 Uiso 1 1 calc R U . . .
C5 C 0.77764(11) 0.02293(10) -0.04930(10) 0.0207(3) Uani 1 1 d . . . . .
H5A H 0.8333 -0.0408 -0.0665 0.031 Uiso 1 1 calc R U . . .
H5B H 0.7373 0.0384 -0.0832 0.031 Uiso 1 1 calc R U . . .
H5C H 0.7332 0.0280 0.0142 0.031 Uiso 1 1 calc R U . . .
C6 C 0.89207(11) 0.08817(10) -0.16586(9) 0.0183(3) Uani 1 1 d . . . . .
H6A H 0.9212 0.1306 -0.1735 0.027 Uiso 1 1 calc R U . . .
H6B H 0.8519 0.1079 -0.2006 0.027 Uiso 1 1 calc R U . . .
H6C H 0.9478 0.0248 -0.1863 0.027 Uiso 1 1 calc R U . . .
N4 N 0.88594(9) 0.06468(8) -0.01822(8) 0.0148(2) Uani 1 1 d . . . . .
H41 H 0.9019(13) 0.1112(12) -0.0213(11) 0.018 Uiso 1 1 d . U . . .
H42 H 0.9457(13) 0.0075(12) -0.0436(11) 0.018 Uiso 1 1 d . U . . .
H43 H 0.8492(13) 0.0590(12) 0.0408(12) 0.018 Uiso 1 1 d . U . . .

loop_
_atom_site_aniso_label
_atom_site_aniso_U_11
_atom_site_aniso_U_22
_atom_site_aniso_U_33
_atom_site_aniso_U_23
_atom_site_aniso_U_13
_atom_site_aniso_U_12
P11 0.01144(13) 0.01164(14) 0.01030(14) 0.00086(11) -0.00432(11) -0.00579(11)
P21 0.01164(13) 0.01074(14) 0.01074(14) 0.00109(11) -0.00471(11) -0.00544(11)
P31 0.01211(14) 0.01316(14) 0.01126(14) 0.00211(11) -0.00412(11) -0.00676(12)
P41 0.01138(13) 0.01169(14) 0.01122(14) 0.00268(11) -0.00445(11) -0.00577(11)
N1 0.0132(5) 0.0116(5) 0.0131(5) 0.0001(4) -0.0047(4) -0.0060(4)
N2 0.0133(5) 0.0146(5) 0.0134(5) 0.0030(4) -0.0033(4) -0.0071(4)
C111 0.0150(5) 0.0168(6) 0.0110(5) 0.0024(4) -0.0053(4) -0.0098(5)
C112 0.0162(6) 0.0200(6) 0.0174(6) 0.0006(5) -0.0070(5) -0.0083(5)
C113 0.0174(6) 0.0309(8) 0.0247(7) 0.0014(6) -0.0114(6) -0.0102(6)
C114 0.0260(7) 0.0388(8) 0.0216(7) 0.0019(6) -0.0132(6) -0.0203(7)
C115 0.0271(7) 0.0294(7) 0.0177(7) -0.0034(6) -0.0090(6) -0.0158(6)
C116 0.0186(6) 0.0201(6) 0.0174(6) -0.0013(5) -0.0073(5) -0.0093(5)
C121 0.0168(6) 0.0127(5) 0.0162(6) 0.0024(5) -0.0088(5) -0.0074(5)
C122 0.0267(7) 0.0181(6) 0.0173(7) 0.0030(5) -0.0083(6) -0.0074(6)
C123 0.0380(9) 0.0270(8) 0.0206(7) 0.0102(6) -0.0133(7) -0.0137(7)
C124 0.0351(8) 0.0179(7) 0.0382(9) 0.0135(6) -0.0238(7) -0.0139(6)
C125 0.0254(7) 0.0123(6) 0.0379(9) 0.0002(6) -0.0190(6) -0.0062(5)
C126 0.0213(6) 0.0157(6) 0.0230(7) -0.0024(5) -0.0122(5) -0.0064(5)
C131 0.0141(5) 0.0154(6) 0.0115(5) -0.0007(4) -0.0036(4) -0.0083(5)
C132 0.0154(6) 0.0221(6) 0.0161(6) -0.0003(5) -0.0067(5) -0.0083(5)
C133 0.0149(6) 0.0305(7) 0.0195(7) -0.0045(6) -0.0034(5) -0.0115(6)
C134 0.0209(6) 0.0308(8) 0.0168(6) -0.0010(5) -0.0016(5) -0.0177(6)
C135 0.0238(7) 0.0274(7) 0.0168(7) 0.0068(5) -0.0067(5) -0.0151(6)
C136 0.0160(6) 0.0218(6) 0.0168(6) 0.0042(5) -0.0065(5) -0.0098(5)
C211 0.0132(5) 0.0165(6) 0.0118(6) -0.0002(4) -0.0046(4) -0.0074(5)
C212 0.0178(6) 0.0157(6) 0.0174(6) 0.0003(5) -0.0077(5) -0.0050(5)
C213 0.0179(6) 0.0198(6) 0.0187(7) -0.0056(5) -0.0069(5) -0.0027(5)
C214 0.0145(6) 0.0294(7) 0.0138(6) -0.0041(5) -0.0032(5) -0.0097(5)
C215 0.0280(7) 0.0269(7) 0.0139(6) 0.0024(5) -0.0046(5) -0.0178(6)
C216 0.0278(7) 0.0185(6) 0.0157(6) 0.0004(5) -0.0046(5) -0.0136(6)
C221 0.0128(5) 0.0123(5) 0.0122(6) 0.0020(4) -0.0044(4) -0.0049(5)
C222 0.0149(6) 0.0146(6) 0.0190(6) 0.0024(5) -0.0072(5) -0.0068(5)
C223 0.0193(6) 0.0148(6) 0.0214(7) 0.0037(5) -0.0072(5) -0.0084(5)
C224 0.0254(7) 0.0174(6) 0.0226(7) 0.0074(5) -0.0127(6) -0.0076(6)
C225 0.0304(7) 0.0224(7) 0.0257(7) 0.0071(6) -0.0202(6) -0.0109(6)
C226 0.0230(6) 0.0171(6) 0.0193(6) 0.0035(5) -0.0121(5) -0.0099(5)
C231 0.0128(5) 0.0127(5) 0.0132(6) 0.0002(4) -0.0052(4) -0.0068(5)
C232 0.0175(6) 0.0207(6) 0.0149(6) 0.0042(5) -0.0078(5) -0.0109(5)
C233 0.0189(6) 0.0204(6) 0.0201(7) 0.0054(5) -0.0117(5) -0.0093(5)
C234 0.0145(6) 0.0193(6) 0.0198(6) -0.0009(5) -0.0071(5) -0.0073(5)
C235 0.0153(6) 0.0179(6) 0.0170(6) 0.0004(5) -0.0039(5) -0.0092(5)
C236 0.0153(6) 0.0146(6) 0.0153(6) 0.0029(5) -0.0063(5) -0.0073(5)
C311 0.0183(6) 0.0165(6) 0.0131(6) 0.0032(5) -0.0068(5) -0.0107(5)
C312 0.0214(6) 0.0189(6) 0.0187(7) 0.0054(5) -0.0078(5) -0.0084(5)
C313 0.0320(8) 0.0206(7) 0.0257(8) 0.0087(6) -0.0155(6) -0.0105(6)
C314 0.0426(9) 0.0272(7) 0.0194(7) 0.0120(6) -0.0175(6) -0.0247(7)
C315 0.0323(8) 0.0445(9) 0.0165(7) 0.0120(6) -0.0093(6) -0.0271(8)
C316 0.0202(7) 0.0356(8) 0.0174(7) 0.0081(6) -0.0067(5) -0.0134(6)
C321 0.0137(5) 0.0152(6) 0.0126(6) 0.0007(4) -0.0026(4) -0.0079(5)
C322 0.0181(6) 0.0212(6) 0.0130(6) 0.0009(5) -0.0046(5) -0.0100(5)
C323 0.0249(7) 0.0261(7) 0.0184(7) -0.0037(5) -0.0063(6) -0.0141(6)
C324 0.0240(7) 0.0187(7) 0.0264(7) -0.0051(6) -0.0045(6) -0.0107(6)
C325 0.0186(6) 0.0150(6) 0.0278(7) 0.0012(5) -0.0081(6) -0.0066(5)
C326 0.0158(6) 0.0181(6) 0.0191(6) 0.0007(5) -0.0067(5) -0.0081(5)
C331 0.0151(5) 0.0142(6) 0.0140(6) 0.0031(4) -0.0064(5) -0.0081(5)
C332 0.0154(6) 0.0150(6) 0.0168(6) 0.0017(5) -0.0057(5) -0.0074(5)
C333 0.0148(6) 0.0176(6) 0.0228(7) 0.0039(5) -0.0076(5) -0.0082(5)
C334 0.0223(6) 0.0207(6) 0.0249(7) 0.0073(5) -0.0146(6) -0.0135(6)
C335 0.0250(7) 0.0199(6) 0.0167(6) 0.0031(5) -0.0107(5) -0.0126(6)
C336 0.0180(6) 0.0172(6) 0.0151(6) 0.0023(5) -0.0066(5) -0.0090(5)
C411 0.0122(5) 0.0116(5) 0.0148(6) 0.0016(4) -0.0051(5) -0.0053(4)
C412 0.0143(5) 0.0168(6) 0.0143(6) 0.0021(5) -0.0051(5) -0.0071(5)
C413 0.0156(6) 0.0204(6) 0.0206(7) 0.0039(5) -0.0067(5) -0.0102(5)
C414 0.0207(6) 0.0203(6) 0.0250(7) 0.0045(5) -0.0133(6) -0.0116(5)
C415 0.0217(6) 0.0170(6) 0.0169(6) 0.0031(5) -0.0111(5) -0.0084(5)
C416 0.0145(5) 0.0142(6) 0.0142(6) 0.0024(5) -0.0058(5) -0.0058(5)
C421 0.0132(5) 0.0141(6) 0.0136(6) 0.0020(4) -0.0053(4) -0.0074(5)
C422 0.0197(6) 0.0174(6) 0.0156(6) 0.0042(5) -0.0072(5) -0.0076(5)
C423 0.0238(7) 0.0274(7) 0.0136(6) 0.0017(5) -0.0066(5) -0.0121(6)
C424 0.0258(7) 0.0229(7) 0.0203(7) -0.0064(5) -0.0074(6) -0.0085(6)
C425 0.0369(8) 0.0141(6) 0.0251(8) -0.0009(5) -0.0144(7) -0.0056(6)
C426 0.0307(7) 0.0145(6) 0.0176(6) 0.0039(5) -0.0119(6) -0.0090(6)
C431 0.0129(5) 0.0132(6) 0.0134(6) 0.0025(4) -0.0044(5) -0.0051(5)
C432 0.0171(6) 0.0146(6) 0.0198(6) 0.0026(5) -0.0079(5) -0.0069(5)
C433 0.0218(6) 0.0131(6) 0.0248(7) 0.0034(5) -0.0086(6) -0.0064(5)
C434 0.0188(6) 0.0162(6) 0.0188(7) 0.0029(5) -0.0068(5) -0.0006(5)
C435 0.0159(6) 0.0219(7) 0.0195(7) 0.0004(5) -0.0091(5) -0.0027(5)
C436 0.0156(6) 0.0175(6) 0.0189(6) 0.0010(5) -0.0076(5) -0.0063(5)
P1 0.01159(14) 0.01581(15) 0.01226(15) 0.00000(12) -0.00449(12) -0.00496(12)
P2 0.01390(14) 0.01486(15) 0.01103(14) 0.00090(11) -0.00304(12) -0.00865(12)
P3 0.01116(13) 0.01138(14) 0.01055(14) 0.00107(11) -0.00420(11) -0.00501(11)
P4 0.01353(14) 0.01178(14) 0.01058(14) 0.00156(11) -0.00387(11) -0.00610(12)
C1 0.0156(6) 0.0211(6) 0.0164(6) -0.0050(5) -0.0009(5) -0.0081(5)
C2 0.0240(7) 0.0228(8) 0.0367(9) -0.0111(7) -0.0042(7) -0.0035(6)
C3 0.0323(8) 0.0358(8) 0.0151(7) -0.0014(6) -0.0056(6) -0.0206(7)
N3 0.0133(5) 0.0186(5) 0.0148(5) -0.0025(4) -0.0038(4) -0.0066(4)
O1 0.0157(4) 0.0149(4) 0.0117(4) 0.0002(3) -0.0049(3) -0.0070(4)
O2 0.0137(4) 0.0149(4) 0.0113(4) 0.0017(3) -0.0046(3) -0.0080(3)
O3 0.0161(4) 0.0112(4) 0.0108(4) 0.0014(3) -0.0054(3) -0.0061(3)
O4 0.0139(4) 0.0171(4) 0.0144(4) 0.0042(3) -0.0052(3) -0.0049(4)
O11 0.0144(4) 0.0284(5) 0.0218(5) -0.0022(4) -0.0085(4) -0.0059(4)
O21 0.0172(4) 0.0260(5) 0.0131(4) 0.0012(4) -0.0021(4) -0.0131(4)
O22 0.0224(5) 0.0154(4) 0.0186(5) 0.0000(4) -0.0057(4) -0.0110(4)
O31 0.0179(4) 0.0209(5) 0.0150(4) 0.0023(4) -0.0086(4) -0.0109(4)
O32 0.0136(4) 0.0136(4) 0.0153(4) -0.0017(3) -0.0045(3) -0.0028(3)
O41 0.0252(5) 0.0174(5) 0.0165(5) 0.0051(4) -0.0087(4) -0.0132(4)
O42 0.0182(4) 0.0158(4) 0.0117(4) -0.0001(3) -0.0045(4) -0.0076(4)
C4 0.0147(5) 0.0141(6) 0.0142(6) 0.0001(4) -0.0072(5) -0.0045(5)
C5 0.0221(6) 0.0264(7) 0.0187(6) 0.0024(5) -0.0082(5) -0.0154(6)
C6 0.0215(6) 0.0204(6) 0.0136(6) 0.0029(5) -0.0076(5) -0.0105(5)
N4 0.0157(5) 0.0134(5) 0.0140(5) -0.0011(4) -0.0066(4) -0.0049(4)

loop_
_atom_type_symbol
_atom_type_description
_atom_type_scat_dispersion_real
_atom_type_scat_dispersion_imag
_atom_type_scat_source
C C 0.0033 0.0016 'International Tables Vol C Tables 4.2.6.8 and 6.1.1.4'
H H 0.0000 0.0000 'International Tables Vol C Tables 4.2.6.8 and 6.1.1.4'
N N 0.0061 0.0033 'International Tables Vol C Tables 4.2.6.8 and 6.1.1.4'
O O 0.0106 0.0060 'International Tables Vol C Tables 4.2.6.8 and 6.1.1.4'
P P 0.1023 0.0942 'International Tables Vol C Tables 4.2.6.8 and 6.1.1.4'

loop_
_geom_angle_atom_site_label_1
_geom_angle_atom_site_label_2
_geom_angle_atom_site_label_3
_geom_angle
_geom_angle_site_symmetry_1
_geom_angle_site_symmetry_3
_geom_angle_publ_flag
N1 P11 C131 115.22(6) . . ?
N1 P11 C111 107.52(6) . . ?
C131 P11 C111 106.67(6) . . ?
N1 P11 C121 112.06(6) . . ?
C131 P11 C121 107.56(6) . . ?
C111 P11 C121 107.43(6) . . ?
N1 P21 C231 112.41(6) . . ?
N1 P21 C221 113.30(6) . . ?
C231 P21 C221 108.31(6) . . ?
N1 P21 C211 107.46(6) . . ?
C231 P21 C211 108.60(6) . . ?
C221 P21 C211 106.50(6) . . ?
N2 P31 C311 107.92(6) . . ?
N2 P31 C321 113.90(6) . . ?
C311 P31 C321 107.94(6) . . ?
N2 P31 C331 111.89(6) . . ?
C311 P31 C331 107.13(6) . . ?
C321 P31 C331 107.79(6) . . ?
N2 P41 C421 108.93(6) . . ?
N2 P41 C431 115.81(6) . . ?
C421 P41 C431 108.05(6) . . ?
N2 P41 C411 111.03(6) . . ?
C421 P41 C411 106.35(6) . . ?
C431 P41 C411 106.22(6) . . ?
P21 N1 P11 133.20(7) . . ?
P31 N2 P41 137.97(7) . . ?
C112 C111 C116 119.77(12) . . ?
C112 C111 P11 120.06(10) . . ?
C116 C111 P11 120.18(10) . . ?
C113 C112 C111 119.79(13) . . ?
C113 C112 H112 120.1 . . ?
C111 C112 H112 120.1 . . ?
C114 C113 C112 120.39(13) . . ?
C114 C113 H113 119.8 . . ?
C112 C113 H113 119.8 . . ?
C113 C114 C115 120.04(13) . . ?
C113 C114 H114 120.0 . . ?
C115 C114 H114 120.0 . . ?
C116 C115 C114 120.16(13) . . ?
C116 C115 H115 119.9 . . ?
C114 C115 H115 119.9 . . ?
C115 C116 C111 119.82(13) . . ?
C115 C116 H116 120.1 . . ?
C111 C116 H116 120.1 . . ?
C122 C121 C126 119.36(12) . . ?
C122 C121 P11 119.36(10) . . ?
C126 C121 P11 121.24(10) . . ?
C121 C122 C123 120.29(14) . . ?
C121 C122 H122 119.9 . . ?
C123 C122 H122 119.9 . . ?
C124 C123 C122 119.80(15) . . ?
C124 C123 H123 120.1 . . ?
C122 C123 H123 120.1 . . ?
C125 C124 C123 120.48(14) . . ?
C125 C124 H124 119.8 . . ?
C123 C124 H124 119.8 . . ?
C124 C125 C126 120.16(14) . . ?
C124 C125 H125 119.9 . . ?
C126 C125 H125 119.9 . . ?
C125 C126 C121 119.89(14) . . ?
C125 C126 H126 120.1 . . ?
C121 C126 H126 120.1 . . ?
C132 C131 C136 119.34(12) . . ?
C132 C131 P11 123.22(10) . . ?
C136 C131 P11 117.26(10) . . ?
C133 C132 C131 120.14(13) . . ?
C133 C132 H132 119.9 . . ?
C131 C132 H132 119.9 . . ?
C134 C133 C132 120.13(13) . . ?
C134 C133 H133 119.9 . . ?
C132 C133 H133 119.9 . . ?
C133 C134 C135 120.00(13) . . ?
C133 C134 H134 120.0 . . ?
C135 C134 H134 120.0 . . ?
C136 C135 C134 120.26(13) . . ?
C136 C135 H135 119.9 . . ?
C134 C135 H135 119.9 . . ?
C135 C136 C131 120.12(13) . . ?
C135 C136 H136 119.9 . . ?
C131 C136 H136 119.9 . . ?
C212 C211 C216 118.60(12) . . ?
C212 C211 P21 122.13(10) . . ?
C216 C211 P21 119.22(10) . . ?
C211 C212 C213 120.31(13) . . ?
C211 C212 H212 119.8 . . ?
C213 C212 H212 119.8 . . ?
C214 C213 C212 120.26(13) . . ?
C214 C213 H213 119.9 . . ?
C212 C213 H213 119.9 . . ?
C213 C214 C215 120.02(13) . . ?
C213 C214 H214 120.0 . . ?
C215 C214 H214 120.0 . . ?
C216 C215 C214 119.75(13) . . ?
C216 C215 H215 120.1 . . ?
C214 C215 H215 120.1 . . ?
C215 C216 C211 121.03(13) . . ?
C215 C216 H216 119.5 . . ?
C211 C216 H216 119.5 . . ?
C226 C221 C222 119.79(12) . . ?
C226 C221 P21 119.53(10) . . ?
C222 C221 P21 120.57(10) . . ?
C223 C222 C221 120.00(12) . . ?
C223 C222 H222 120.0 . . ?
C221 C222 H222 120.0 . . ?
C224 C223 C222 119.87(13) . . ?
C224 C223 H223 120.1 . . ?
C222 C223 H223 120.1 . . ?
C223 C224 C225 120.34(13) . . ?
C223 C224 H224 119.8 . . ?
C225 C224 H224 119.8 . . ?
C224 C225 C226 120.15(13) . . ?
C224 C225 H225 119.9 . . ?
C226 C225 H225 119.9 . . ?
C225 C226 C221 119.85(12) . . ?
C225 C226 H226 120.1 . . ?
C221 C226 H226 120.1 . . ?
C236 C231 C232 119.44(11) . . ?
C236 C231 P21 122.00(10) . . ?
C232 C231 P21 117.98(9) . . ?
C233 C232 C231 119.83(12) . . ?
C233 C232 H232 120.1 . . ?
C231 C232 H232 120.1 . . ?
C232 C233 C234 120.29(12) . . ?
C232 C233 H233 119.9 . . ?
C234 C233 H233 119.9 . . ?
C235 C234 C233 120.10(12) . . ?
C235 C234 H234 120.0 . . ?
C233 C234 H234 120.0 . . ?
C234 C235 C236 119.99(12) . . ?
C234 C235 H235 120.0 . . ?
C236 C235 H235 120.0 . . ?
C235 C236 C231 120.33(12) . . ?
C235 C236 H236 119.8 . . ?
C231 C236 H236 119.8 . . ?
C312 C311 C316 119.39(13) . . ?
C312 C311 P31 119.70(10) . . ?
C316 C311 P31 120.90(11) . . ?
C311 C312 C313 119.99(13) . . ?
C311 C312 H312 120.0 . . ?
C313 C312 H312 120.0 . . ?
C314 C313 C312 120.33(15) . . ?
C314 C313 H313 119.8 . . ?
C312 C313 H313 119.8 . . ?
C315 C314 C313 119.73(13) . . ?
C315 C314 H314 120.1 . . ?
C313 C314 H314 120.1 . . ?
C314 C315 C316 120.41(14) . . ?
C314 C315 H315 119.8 . . ?
C316 C315 H315 119.8 . . ?
C315 C316 C311 120.12(14) . . ?
C315 C316 H316 119.9 . . ?
C311 C316 H316 119.9 . . ?
C322 C321 C326 119.92(12) . . ?
C322 C321 P31 118.57(10) . . ?
C326 C321 P31 120.94(10) . . ?
C323 C322 C321 119.85(13) . . ?
C323 C322 H322 120.1 . . ?
C321 C322 H322 120.1 . . ?
C322 C323 C324 119.90(13) . . ?
C322 C323 H323 120.0 . . ?
C324 C323 H323 120.0 . . ?
C325 C324 C323 120.57(13) . . ?
C325 C324 H324 119.7 . . ?
C323 C324 H324 119.7 . . ?
C324 C325 C326 119.97(13) . . ?
C324 C325 H325 120.0 . . ?
C326 C325 H325 120.0 . . ?
C325 C326 C321 119.78(13) . . ?
C325 C326 H326 120.1 . . ?
C321 C326 H326 120.1 . . ?
C336 C331 C332 119.58(12) . . ?
C336 C331 P31 119.00(10) . . ?
C332 C331 P31 121.29(10) . . ?
C333 C332 C331 120.48(13) . . ?
C333 C332 H332 119.8 . . ?
C331 C332 H332 119.8 . . ?
C332 C333 C334 119.40(12) . . ?
C332 C333 H333 120.3 . . ?
C334 C333 H333 120.3 . . ?
C335 C334 C333 120.57(12) . . ?
C335 C334 H334 119.7 . . ?
C333 C334 H334 119.7 . . ?
C334 C335 C336 120.30(13) . . ?
C334 C335 H335 119.8 . . ?
C336 C335 H335 119.8 . . ?
C335 C336 C331 119.66(12) . . ?
C335 C336 H336 120.2 . . ?
C331 C336 H336 120.2 . . ?
C416 C411 C412 119.63(12) . . ?
C416 C411 P41 120.17(9) . . ?
C412 C411 P41 120.14(10) . . ?
C413 C412 C411 119.66(12) . . ?
C413 C412 H412 120.2 . . ?
C411 C412 H412 120.2 . . ?
C414 C413 C412 120.10(12) . . ?
C414 C413 H413 119.9 . . ?
C412 C413 H413 119.9 . . ?
C415 C414 C413 120.69(12) . . ?
C415 C414 H414 119.7 . . ?
C413 C414 H414 119.7 . . ?
C414 C415 C416 119.30(13) . . ?
C414 C415 H415 120.3 . . ?
C416 C415 H415 120.3 . . ?
C415 C416 C411 120.61(12) . . ?
C415 C416 H416 119.7 . . ?
C411 C416 H416 119.7 . . ?
C422 C421 C426 119.59(12) . . ?
C422 C421 P41 122.53(10) . . ?
C426 C421 P41 117.55(10) . . ?
C423 C422 C421 120.13(13) . . ?
C423 C422 H422 119.9 . . ?
C421 C422 H422 119.9 . . ?
C424 C423 C422 119.98(13) . . ?
C424 C423 H423 120.0 . . ?
C422 C423 H423 120.0 . . ?
C423 C424 C425 120.05(14) . . ?
C423 C424 H424 120.0 . . ?
C425 C424 H424 120.0 . . ?
C426 C425 C424 120.39(14) . . ?
C426 C425 H425 119.8 . . ?
C424 C425 H425 119.8 . . ?
C425 C426 C421 119.81(13) . . ?
C425 C426 H426 120.1 . . ?
C421 C426 H426 120.1 . . ?
C432 C431 C436 119.61(12) . . ?
C432 C431 P41 121.78(10) . . ?
C436 C431 P41 118.61(10) . . ?
C433 C432 C431 119.69(13) . . ?
C433 C432 H432 120.2 . . ?
C431 C432 H432 120.2 . . ?
C434 C433 C432 120.44(13) . . ?
C434 C433 H433 119.8 . . ?
C432 C433 H433 119.8 . . ?
C433 C434 C435 120.04(13) . . ?
C433 C434 H434 120.0 . . ?
C435 C434 H434 120.0 . . ?
C436 C435 C434 120.05(13) . . ?
C436 C435 H435 120.0 . . ?
C434 C435 H435 120.0 . . ?
C435 C436 C431 120.14(13) . . ?
C435 C436 H436 119.9 . . ?
C431 C436 H436 119.9 . . ?
O11 P1 O4 114.26(6) . . ?
O11 P1 O1 111.27(6) . . ?
O4 P1 O1 100.38(5) . . ?
O11 P1 N3 114.53(6) . . ?
O4 P1 N3 104.30(6) . . ?
O1 P1 N3 111.06(6) . . ?
O21 P2 O22 120.29(6) . . ?
O21 P2 O2 107.99(5) . . ?
O22 P2 O2 110.83(5) . . ?
O21 P2 O1 109.66(5) . . ?
O22 P2 O1 105.11(5) . . ?
O2 P2 O1 101.28(5) . . ?
O31 P3 O32 121.55(6) . . ?
O31 P3 O2 105.60(5) . . ?
O32 P3 O2 110.68(5) . . ?
O31 P3 O3 107.28(5) . . ?
O32 P3 O3 109.31(5) . . ?
O2 P3 O3 100.30(5) . . ?
O41 P4 O42 122.07(6) . . ?
O41 P4 O3 107.90(5) . . ?
O42 P4 O3 111.62(5) . . ?
O41 P4 O4 105.37(5) . . ?
O42 P4 O4 107.23(5) . . ?
O3 P4 O4 100.25(5) . . ?
N3 C1 C3 108.97(12) . . ?
N3 C1 C2 110.10(12) . . ?
C3 C1 C2 112.07(13) . . ?
N3 C1 H1 108.5 . . ?
C3 C1 H1 108.5 . . ?
C2 C1 H1 108.5 . . ?
C1 C2 H2A 109.5 . . ?
C1 C2 H2B 109.5 . . ?
H2A C2 H2B 109.5 . . ?
C1 C2 H2C 109.5 . . ?
H2A C2 H2C 109.5 . . ?
H2B C2 H2C 109.5 . . ?
C1 C3 H3A 109.5 . . ?
C1 C3 H3B 109.5 . . ?
H3A C3 H3B 109.5 . . ?
C1 C3 H3C 109.5 . . ?
H3A C3 H3C 109.5 . . ?
H3B C3 H3C 109.5 . . ?
C1 N3 P1 125.26(9) . . ?
C1 N3 H31 116.7(11) . . ?
P1 N3 H31 117.1(11) . . ?
P1 O1 P2 130.90(6) . . ?
P2 O2 P3 130.63(6) . . ?
P4 O3 P3 139.01(6) . . ?
P1 O4 P4 129.75(6) . . ?
N4 C4 C5 109.10(11) . . ?
N4 C4 C6 107.30(10) . . ?
C5 C4 C6 113.36(11) . . ?
N4 C4 H4 109.0 . . ?
C5 C4 H4 109.0 . . ?
C6 C4 H4 109.0 . . ?
C4 C5 H5A 109.5 . . ?
C4 C5 H5B 109.5 . . ?
H5A C5 H5B 109.5 . . ?
C4 C5 H5C 109.5 . . ?
H5A C5 H5C 109.5 . . ?
H5B C5 H5C 109.5 . . ?
C4 C6 H6A 109.5 . . ?
C4 C6 H6B 109.5 . . ?
H6A C6 H6B 109.5 . . ?
C4 C6 H6C 109.5 . . ?
H6A C6 H6C 109.5 . . ?
H6B C6 H6C 109.5 . . ?
C4 N4 H41 108.3(11) . . ?
C4 N4 H42 108.5(10) . . ?
H41 N4 H42 111.6(14) . . ?
C4 N4 H43 110.8(11) . . ?
H41 N4 H43 107.6(15) . . ?
H42 N4 H43 110.1(15) . . ?

loop_
_geom_bond_atom_site_label_1
_geom_bond_atom_site_label_2
_geom_bond_distance
_geom_bond_site_symmetry_2
_geom_bond_publ_flag
P11 N1 1.5981(11) . ?
P11 C131 1.7960(13) . ?
P11 C111 1.7980(13) . ?
P11 C121 1.8005(13) . ?
P21 N1 1.5973(11) . ?
P21 C231 1.7971(12) . ?
P21 C221 1.8032(13) . ?
P21 C211 1.8046(13) . ?
P31 N2 1.5816(11) . ?
P31 C311 1.7958(13) . ?
P31 C321 1.7976(13) . ?
P31 C331 1.8018(13) . ?
P41 N2 1.5879(11) . ?
P41 C421 1.7930(13) . ?
P41 C431 1.7963(13) . ?
P41 C411 1.7984(13) . ?
C111 C112 1.3931(18) . ?
C111 C116 1.4040(18) . ?
C112 C113 1.3913(19) . ?
C112 H112 0.9500 . ?
C113 C114 1.386(2) . ?
C113 H113 0.9500 . ?
C114 C115 1.390(2) . ?
C114 H114 0.9500 . ?
C115 C116 1.3882(19) . ?
C115 H115 0.9500 . ?
C116 H116 0.9500 . ?
C121 C122 1.3894(19) . ?
C121 C126 1.4018(18) . ?
C122 C123 1.391(2) . ?
C122 H122 0.9500 . ?
C123 C124 1.383(2) . ?
C123 H123 0.9500 . ?
C124 C125 1.380(2) . ?
C124 H124 0.9500 . ?
C125 C126 1.387(2) . ?
C125 H125 0.9500 . ?
C126 H126 0.9500 . ?
C131 C132 1.3948(17) . ?
C131 C136 1.3979(18) . ?
C132 C133 1.3926(18) . ?
C132 H132 0.9500 . ?
C133 C134 1.383(2) . ?
C133 H133 0.9500 . ?
C134 C135 1.389(2) . ?
C134 H134 0.9500 . ?
C135 C136 1.3858(18) . ?
C135 H135 0.9500 . ?
C136 H136 0.9500 . ?
C211 C212 1.3932(18) . ?
C211 C216 1.3969(18) . ?
C212 C213 1.3935(19) . ?
C212 H212 0.9500 . ?
C213 C214 1.382(2) . ?
C213 H213 0.9500 . ?
C214 C215 1.387(2) . ?
C214 H214 0.9500 . ?
C215 C216 1.3847(19) . ?
C215 H215 0.9500 . ?
C216 H216 0.9500 . ?
C221 C226 1.3939(18) . ?
C221 C222 1.4029(17) . ?
C222 C223 1.3912(18) . ?
C222 H222 0.9500 . ?
C223 C224 1.389(2) . ?
C223 H223 0.9500 . ?
C224 C225 1.390(2) . ?
C224 H224 0.9500 . ?
C225 C226 1.3924(19) . ?
C225 H225 0.9500 . ?
C226 H226 0.9500 . ?
C231 C236 1.3931(17) . ?
C231 C232 1.4034(18) . ?
C232 C233 1.3861(18) . ?
C232 H232 0.9500 . ?
C233 C234 1.3928(19) . ?
C233 H233 0.9500 . ?
C234 C235 1.3836(19) . ?
C234 H234 0.9500 . ?
C235 C236 1.3916(17) . ?
C235 H235 0.9500 . ?
C236 H236 0.9500 . ?
C311 C312 1.3895(19) . ?
C311 C316 1.3954(18) . ?
C312 C313 1.3939(19) . ?
C312 H312 0.9500 . ?
C313 C314 1.384(2) . ?
C313 H313 0.9500 . ?
C314 C315 1.382(2) . ?
C314 H314 0.9500 . ?
C315 C316 1.388(2) . ?
C315 H315 0.9500 . ?
C316 H316 0.9500 . ?
C321 C322 1.3979(18) . ?
C321 C326 1.3988(18) . ?
C322 C323 1.3874(19) . ?
C322 H322 0.9500 . ?
C323 C324 1.389(2) . ?
C323 H323 0.9500 . ?
C324 C325 1.386(2) . ?
C324 H324 0.9500 . ?
C325 C326 1.3886(19) . ?
C325 H325 0.9500 . ?
C326 H326 0.9500 . ?
C331 C336 1.3994(18) . ?
C331 C332 1.4012(17) . ?
C332 C333 1.3890(18) . ?
C332 H332 0.9500 . ?
C333 C334 1.392(2) . ?
C333 H333 0.9500 . ?
C334 C335 1.388(2) . ?
C334 H334 0.9500 . ?
C335 C336 1.3902(18) . ?
C335 H335 0.9500 . ?
C336 H336 0.9500 . ?
C411 C416 1.3937(18) . ?
C411 C412 1.3999(17) . ?
C412 C413 1.3902(18) . ?
C412 H412 0.9500 . ?
C413 C414 1.389(2) . ?
C413 H413 0.9500 . ?
C414 C415 1.3875(19) . ?
C414 H414 0.9500 . ?
C415 C416 1.3907(18) . ?
C415 H415 0.9500 . ?
C416 H416 0.9500 . ?
C421 C422 1.3930(18) . ?
C421 C426 1.3983(18) . ?
C422 C423 1.390(2) . ?
C422 H422 0.9500 . ?
C423 C424 1.384(2) . ?
C423 H423 0.9500 . ?
C424 C425 1.388(2) . ?
C424 H424 0.9500 . ?
C425 C426 1.384(2) . ?
C425 H425 0.9500 . ?
C426 H426 0.9500 . ?
C431 C432 1.3957(18) . ?
C431 C436 1.3992(18) . ?
C432 C433 1.3911(19) . ?
C432 H432 0.9500 . ?
C433 C434 1.385(2) . ?
C433 H433 0.9500 . ?
C434 C435 1.388(2) . ?
C434 H434 0.9500 . ?
C435 C436 1.3867(19) . ?
C435 H435 0.9500 . ?
C436 H436 0.9500 . ?
P1 O11 1.4603(10) . ?
P1 O4 1.5770(10) . ?
P1 O1 1.5997(10) . ?
P1 N3 1.6212(12) . ?
P2 O21 1.4765(10) . ?
P2 O22 1.4812(10) . ?
P2 O2 1.6116(9) . ?
P2 O1 1.6285(10) . ?
P3 O31 1.4781(10) . ?
P3 O32 1.4817(10) . ?
P3 O2 1.6227(9) . ?
P3 O3 1.6231(9) . ?
P4 O41 1.4755(10) . ?
P4 O42 1.4779(10) . ?
P4 O3 1.6161(9) . ?
P4 O4 1.6485(10) . ?
C1 N3 1.4698(17) . ?
C1 C3 1.519(2) . ?
C1 C2 1.521(2) . ?
C1 H1 1.0000 . ?
C2 H2A 0.9800 . ?
C2 H2B 0.9800 . ?
C2 H2C 0.9800 . ?
C3 H3A 0.9800 . ?
C3 H3B 0.9800 . ?
C3 H3C 0.9800 . ?
N3 H31 0.877(13) . ?
C4 N4 1.4886(16) . ?
C4 C5 1.5187(18) . ?
C4 C6 1.5193(18) . ?
C4 H4 1.0000 . ?
C5 H5A 0.9800 . ?
C5 H5B 0.9800 . ?
C5 H5C 0.9800 . ?
C6 H6A 0.9800 . ?
C6 H6B 0.9800 . ?
C6 H6C 0.9800 . ?
N4 H41 0.905(18) . ?
N4 H42 0.949(18) . ?
N4 H43 0.922(18) . ?

loop_
_geom_hbond_atom_site_label_D
_geom_hbond_atom_site_label_H
_geom_hbond_atom_site_label_A
_geom_hbond_distance_DH
_geom_hbond_distance_HA
_geom_hbond_distance_DA
_geom_hbond_angle_DHA
_geom_hbond_site_symmetry_A
C126 H126 O41 0.95 2.57 3.3260(17) 137.0 2_666
C222 H222 O22 0.95 2.62 3.3015(16) 129.1 2_656
C3 H3A O21 0.98 2.54 3.3244(19) 137.0 .
N3 H31 O3 0.877(13) 2.469(16) 3.0365(14) 122.9(14) .
N4 H41 O32 0.905(18) 2.365(17) 2.8620(15) 114.6(13) .
N4 H41 O42 0.905(18) 1.978(18) 2.8049(15) 151.1(15) .
N4 H42 O32 0.949(18) 1.831(18) 2.7690(14) 169.3(15) 2_755
N4 H43 O22 0.922(18) 1.827(18) 2.7443(15) 173.1(16) .
